data_7236511
loop_
_publ_author_name
'Deng, Ye'
'Yao, Zhao-Yu'
'Wang, Peng'
'Zhao, Yue'
'Kang, Yan-Shang'
'Azam, Mohammad'
'Al-Resayes, Saud I.'
'Sun, Wei-Yin'

_publ_section_title
;
 Sorption and sensing properties of coordination polymers with mixed
 1,3,5-tri(1-imidazolyl)benzene and 2,6-naphthalenedicarboxylate ligands
;
_journal_issue 71
_journal_name_full 'RSC Advances'
_journal_page_first 44639
_journal_paper_doi 10.1039/C7RA08165K
_journal_volume 7
_journal_year 2017
_chemical_formula_sum 'C84 H80 N24 Ni4 O26 S2'
_chemical_formula_weight 2140.68
_space_group_crystal_system monoclinic
_space_group_IT_number 15
_space_group_name_Hall '-C 2yc'
_space_group_name_H-M_alt 'C 1 2/c 1'
_atom_sites_solution_hydrogens mixed
_audit_creation_method SHELXL-2016/6
_audit_update_record
;
2017-09-09 deposited with the CCDC.
2017-09-11 downloaded from the CCDC.
;
_cell_angle_alpha 90
_cell_angle_beta 125.8120(10)
_cell_angle_gamma 90
_cell_formula_units_Z 2
_cell_length_a 22.6020(10)
_cell_length_b 13.6460(10)
_cell_length_c 17.1630(10)
_cell_measurement_reflns_used 5445
_cell_measurement_temperature 293(2)
_cell_measurement_theta_max 27.48
_cell_measurement_theta_min 2.22
_cell_volume 4292.7(4)
_computing_cell_refinement 'Bruker SAINT'
_computing_data_collection 'Bruker APEX2'
_computing_data_reduction 'Bruker SAINT'
_computing_molecular_graphics 'Bruker SHELXTL'
_computing_publication_material 'Bruker SHELXTL'
_computing_structure_refinement 'SHELXL-2016/6 (Sheldrick, 2016)'
_computing_structure_solution 'SHELXT 2014/4 (Sheldrick, 2014)'
_diffrn_ambient_temperature 293(2)
_diffrn_measured_fraction_theta_full 0.999
_diffrn_measured_fraction_theta_max 0.999
_diffrn_measurement_device_type 'CCD area detector'
_diffrn_measurement_method 'phi and omega scans'
_diffrn_radiation_type MoK\a
_diffrn_radiation_wavelength 0.71073
_diffrn_reflns_av_R_equivalents 0.0265
_diffrn_reflns_av_unetI/netI 0.0275
_diffrn_reflns_Laue_measured_fraction_full 0.999
_diffrn_reflns_Laue_measured_fraction_max 0.999
_diffrn_reflns_limit_h_max 25
_diffrn_reflns_limit_h_min -26
_diffrn_reflns_limit_k_max 16
_diffrn_reflns_limit_k_min -15
_diffrn_reflns_limit_l_max 20
_diffrn_reflns_limit_l_min -14
_diffrn_reflns_number 11888
_diffrn_reflns_point_group_measured_fraction_full 0.999
_diffrn_reflns_point_group_measured_fraction_max 0.999
_diffrn_reflns_theta_full 25.005
_diffrn_reflns_theta_max 25.005
_diffrn_reflns_theta_min 1.861
_exptl_absorpt_coefficient_mu 1.010
_exptl_absorpt_correction_T_max 0.7456
_exptl_absorpt_correction_T_min 0.6045
_exptl_absorpt_correction_type multi-scan
_exptl_crystal_colour green
_exptl_crystal_density_diffrn 1.656
_exptl_crystal_description block
_exptl_crystal_F_000 2208
_exptl_crystal_size_max 0.300
_exptl_crystal_size_mid 0.300
_exptl_crystal_size_min 0.200
_refine_diff_density_max 0.755
_refine_diff_density_min -0.581
_refine_diff_density_rms 0.066
_refine_ls_extinction_method none
_refine_ls_goodness_of_fit_ref 1.086
_refine_ls_hydrogen_treatment constr
_refine_ls_matrix_type full
_refine_ls_number_parameters 390
_refine_ls_number_reflns 3798
_refine_ls_number_restraints 198
_refine_ls_restrained_S_all 1.080
_refine_ls_R_factor_all 0.0426
_refine_ls_R_factor_gt 0.0379
_refine_ls_shift/su_max 0.001
_refine_ls_shift/su_mean 0.000
_refine_ls_structure_factor_coef Fsqd
_refine_ls_weighting_details 'w=1/[\s^2^(Fo^2^)+(0.0515P)^2^+10.4258P] where P=(Fo^2^+2Fc^2^)/3'
_refine_ls_weighting_scheme calc
_refine_ls_wR_factor_gt 0.1008
_refine_ls_wR_factor_ref 0.1044
_reflns_Friedel_coverage 0.000
_reflns_number_gt 3399
_reflns_number_total 3798
_reflns_threshold_expression 'I > 2\s(I)'
_cod_data_source_file c7ra08165k2.cif
_cod_data_source_block 3
_cod_original_sg_symbol_H-M 'C 2/c'
_cod_database_code 7236511
_shelx_shelxl_version_number 2016/6
_shelx_space_group_comment
;
The symmetry employed for this shelxl refinement is uniquely defined
by the following loop, which should always be used as a source of
symmetry information in preference to the above space-group names.
They are only intended as comments.
;
_shelx_estimated_absorpt_t_min 0.752
_shelx_estimated_absorpt_t_max 0.824

loop_
_space_group_symop_operation_xyz
'x, y, z'
'-x, y, -z+1/2'
'x+1/2, y+1/2, z'
'-x+1/2, y+1/2, -z+1/2'
'-x, -y, -z'
'x, -y, z-1/2'
'-x+1/2, -y+1/2, -z'
'x+1/2, -y+1/2, z-1/2'

loop_
_atom_site_label
_atom_site_type_symbol
_atom_site_fract_x
_atom_site_fract_y
_atom_site_fract_z
_atom_site_U_iso_or_equiv
_atom_site_adp_type
_atom_site_occupancy
_atom_site_site_symmetry_order
_atom_site_calc_flag
_atom_site_refinement_flags_posn
_atom_site_refinement_flags_adp
_atom_site_refinement_flags_occupancy
_atom_site_disorder_assembly
_atom_site_disorder_group
Ni1 Ni 0.75406(2) -0.01286(3) 0.04068(2) 0.02170(13) Uani 1 1 d . . . . .
S1 S 0.000000 0.41127(8) 0.750000 0.0431(3) Uani 1 2 d S T P . .
O1 O 0.68589(11) -0.12817(16) -0.03617(15) 0.0383(5) Uani 1 1 d . . . . .
H1A H 0.660283 -0.171237 -0.032854 0.046 Uiso 1 1 d R U . . .
H1B H 0.719083 -0.166966 -0.026234 0.046 Uiso 1 1 d R U . . .
O2 O 0.83687(11) 0.07219(16) 0.16476(15) 0.0390(5) Uani 1 1 d . . . . .
O3 O 0.80142(12) -0.06968(16) 0.18210(14) 0.0360(5) Uani 1 1 d . U . . .
O4 O 0.0444(2) 0.3976(4) 0.8680(3) 0.0425(11) Uani 0.5 1 d . . P . .
O5 O 0.0551(2) 0.3664(3) 0.7532(4) 0.1140(16) Uani 1 1 d . . . . .
O6 O 0.000000 0.5183(2) 0.750000 0.0456(8) Uani 1 2 d S T P . .
N1 N 0.56721(12) 0.10877(17) 0.00765(16) 0.0266(5) Uani 1 1 d . . . . .
N2 N 0.67143(13) 0.04774(18) 0.04584(16) 0.0278(5) Uani 1 1 d . . . . .
N3 N 0.32392(12) 0.15119(17) -0.28895(16) 0.0268(5) Uani 1 1 d . . . . .
N4 N 0.27019(12) 0.07603(17) -0.42831(16) 0.0255(5) Uani 1 1 d . . . . .
N5 N 0.39443(12) 0.31382(16) 0.00795(15) 0.0232(5) Uani 1 1 d . . . . .
N6 N 0.33788(12) 0.41524(17) 0.04451(16) 0.0265(5) Uani 1 1 d . . . . .
C1 C 0.49587(15) 0.1515(2) -0.04608(19) 0.0268(6) Uani 1 1 d . . . . .
C2 C 0.47864(15) 0.2109(2) 0.00318(19) 0.0278(6) Uani 1 1 d . . . . .
H2 H 0.513208 0.223755 0.068145 0.033 Uiso 1 1 calc R U . . .
C3 C 0.40958(15) 0.2510(2) -0.04496(19) 0.0240(6) Uani 1 1 d . . . . .
C4 C 0.35711(15) 0.2313(2) -0.14131(19) 0.0259(6) Uani 1 1 d . . . . .
H4A H 0.310057 0.256141 -0.173169 0.031 Uiso 1 1 calc R U . . .
C5 C 0.37723(15) 0.1728(2) -0.18901(19) 0.0260(6) Uani 1 1 d . . . . .
C6 C 0.44624(15) 0.1332(2) -0.1432(2) 0.0287(6) Uani 1 1 d . . . . .
H6 H 0.458877 0.095424 -0.176466 0.034 Uiso 1 1 calc R U . . .
C7 C 0.60843(16) 0.0851(2) -0.0232(2) 0.0339(7) Uani 1 1 d . . . . .
H7 H 0.593831 0.094249 -0.085871 0.041 Uiso 1 1 calc R U . . .
C8 C 0.67055(17) 0.0475(2) 0.1254(2) 0.0360(7) Uani 1 1 d . . . . .
H8 H 0.708255 0.024692 0.185850 0.043 Uiso 1 1 calc R U . . .
C9 C 0.60745(17) 0.0849(2) 0.1032(2) 0.0363(7) Uani 1 1 d . . . . .
H9 H 0.593785 0.092949 0.144440 0.044 Uiso 1 1 calc R U . . .
C10 C 0.32367(15) 0.0715(2) -0.33632(19) 0.0272(6) Uani 1 1 d . . . . .
H10 H 0.357032 0.020336 -0.307420 0.033 Uiso 1 1 calc R U . . .
C11 C 0.23444(16) 0.1623(2) -0.4410(2) 0.0359(7) Uani 1 1 d . . . . .
H11 H 0.193918 0.185036 -0.499357 0.043 Uiso 1 1 calc R U . . .
C12 C 0.26671(17) 0.2092(2) -0.3563(2) 0.0382(7) Uani 1 1 d . . . . .
H12 H 0.252986 0.269138 -0.345606 0.046 Uiso 1 1 calc R U . . .
C13 C 0.44132(16) 0.3325(3) 0.1049(2) 0.0382(8) Uani 1 1 d . . . . .
H13 H 0.487907 0.306924 0.147608 0.046 Uiso 1 1 calc R U . . .
C14 C 0.33313(15) 0.3657(2) -0.0245(2) 0.0293(6) Uani 1 1 d . . . . .
H14 H 0.292410 0.366253 -0.088204 0.035 Uiso 1 1 calc R U . . .
C15 C 0.40664(16) 0.3949(2) 0.1256(2) 0.0366(7) Uani 1 1 d . . . . .
H15 H 0.426214 0.420824 0.186176 0.044 Uiso 1 1 calc R U . . .
C16 C 0.84284(17) 0.0035(2) 0.2178(2) 0.0343(7) Uani 1 1 d . U . . .
C17 C 0.9089(4) 0.0212(5) 0.3206(5) 0.0247(13) Uani 0.5 1 d . U P A 1
C18 C 0.9677(3) 0.0855(5) 0.3485(4) 0.0291(12) Uani 0.5 1 d . U P A 1
H18A H 0.965517 0.124683 0.300469 0.035 Uiso 0.5 1 d R U P A 1
C19 C 1.0261(3) 0.0904(4) 0.4418(4) 0.0280(11) Uani 0.5 1 d . U P A 1
H19A H 1.065519 0.133909 0.459582 0.034 Uiso 0.5 1 d R U P A 1
C20 C 1.030(2) 0.039(2) 0.513(3) 0.023(3) Uani 0.25 1 d . U P A 1
C21 C 0.970(2) -0.0262(19) 0.485(3) 0.022(3) Uani 0.25 1 d . U P A 1
C22 C 0.9110(3) -0.0372(4) 0.3882(4) 0.0237(11) Uani 0.5 1 d . U P A 1
H22 H 0.865366 -0.058602 0.378779 0.028 Uiso 0.5 1 d R U P A 1
C17' C 0.8936(4) -0.0102(5) 0.3267(5) 0.0294(14) Uani 0.5 1 d . U P A 2
C18' C 0.9536(4) 0.0465(5) 0.3723(5) 0.0361(13) Uani 0.5 1 d . U P A 2
H18' H 0.961715 0.091433 0.338673 0.043 Uiso 0.5 1 d R U P A 2
C19' C 1.0116(14) 0.0444(15) 0.4739(19) 0.031(3) Uani 0.25 1 d . U P A 2
C20' C 0.9965(13) -0.0246(16) 0.5222(19) 0.030(3) Uani 0.25 1 d . U P A 2
C21' C 0.9290(4) -0.0896(5) 0.4746(5) 0.0417(14) Uani 0.5 1 d . U P A 2
H21' H 0.920943 -0.134535 0.508189 0.050 Uiso 0.5 1 d R U P A 2
C22' C 0.8809(4) -0.0802(5) 0.3774(5) 0.0347(13) Uani 0.5 1 d . U P A 2
H22' H 0.839370 -0.119316 0.344718 0.042 Uiso 0.5 1 d R U P A 2
O1W O 0.18058(16) 0.2752(2) 0.8074(2) 0.0751(9) Uani 1 1 d . . . . .
H1WA H 0.182861 0.212958 0.807997 0.090 Uiso 1 1 d R U . . .
H1WB H 0.151021 0.293648 0.819876 0.090 Uiso 1 1 d R U . . .
O2W O 0.9242(4) 0.2194(6) 0.1649(4) 0.091(2) Uani 0.5 1 d D . P . .
H2WA H 0.956607 0.271955 0.201227 0.137 Uiso 0.5 1 d DR U P . .
H2WB H 0.903140 0.164948 0.175126 0.137 Uiso 0.5 1 d DR U P . .

loop_
_atom_site_aniso_label
_atom_site_aniso_U_11
_atom_site_aniso_U_22
_atom_site_aniso_U_33
_atom_site_aniso_U_23
_atom_site_aniso_U_13
_atom_site_aniso_U_12
Ni1 0.0194(2) 0.0290(2) 0.01415(19) 0.00137(13) 0.00835(15) 0.00677(13)
S1 0.0303(6) 0.0318(6) 0.0728(8) 0.000 0.0334(6) 0.000
O1 0.0303(11) 0.0385(12) 0.0422(12) -0.0059(10) 0.0191(10) -0.0037(9)
O2 0.0308(12) 0.0400(12) 0.0306(11) -0.0081(9) 0.0093(9) 0.0078(9)
O3 0.0347(12) 0.0483(12) 0.0249(10) 0.0084(9) 0.0174(9) 0.0166(9)
O4 0.035(2) 0.063(3) 0.023(2) 0.005(2) 0.0141(19) 0.003(2)
O5 0.120(3) 0.066(2) 0.241(5) 0.031(3) 0.153(4) 0.031(2)
O6 0.061(2) 0.0369(18) 0.050(2) 0.000 0.0389(19) 0.000
N1 0.0215(12) 0.0346(13) 0.0221(11) -0.0016(10) 0.0119(10) 0.0071(10)
N2 0.0246(12) 0.0366(13) 0.0219(12) 0.0005(10) 0.0134(10) 0.0073(10)
N3 0.0211(12) 0.0342(13) 0.0196(11) -0.0055(9) 0.0089(10) 0.0021(10)
N4 0.0230(12) 0.0317(13) 0.0200(11) -0.0047(9) 0.0115(10) -0.0061(10)
N5 0.0209(11) 0.0277(12) 0.0196(11) -0.0028(9) 0.0111(9) 0.0042(9)
N6 0.0242(12) 0.0313(12) 0.0226(11) -0.0009(9) 0.0129(10) 0.0066(10)
C1 0.0224(14) 0.0313(15) 0.0243(14) -0.0026(11) 0.0123(12) 0.0052(11)
C2 0.0223(14) 0.0360(16) 0.0200(13) -0.0051(11) 0.0095(11) 0.0044(12)
C3 0.0251(14) 0.0253(14) 0.0247(14) -0.0033(11) 0.0163(12) 0.0019(11)
C4 0.0195(13) 0.0315(15) 0.0232(14) -0.0027(11) 0.0106(11) 0.0047(11)
C5 0.0247(14) 0.0301(14) 0.0196(13) -0.0049(11) 0.0110(12) 0.0007(11)
C6 0.0262(14) 0.0347(16) 0.0244(14) -0.0056(12) 0.0145(12) 0.0042(12)
C7 0.0292(16) 0.0516(19) 0.0207(14) 0.0024(13) 0.0145(12) 0.0159(14)
C8 0.0297(16) 0.054(2) 0.0247(15) 0.0099(14) 0.0163(13) 0.0161(14)
C9 0.0348(17) 0.054(2) 0.0264(15) 0.0098(14) 0.0213(14) 0.0151(15)
C10 0.0255(14) 0.0315(15) 0.0212(13) -0.0044(11) 0.0117(12) 0.0018(11)
C11 0.0292(16) 0.0421(18) 0.0228(14) 0.0014(13) 0.0076(13) 0.0046(13)
C12 0.0379(18) 0.0349(17) 0.0304(16) -0.0021(13) 0.0135(14) 0.0104(14)
C13 0.0238(15) 0.058(2) 0.0225(15) -0.0078(14) 0.0080(12) 0.0143(14)
C14 0.0245(14) 0.0393(16) 0.0200(13) -0.0027(12) 0.0107(12) 0.0079(12)
C15 0.0250(15) 0.054(2) 0.0216(14) -0.0114(13) 0.0082(12) 0.0087(13)
C16 0.0323(13) 0.0423(13) 0.0262(12) -0.0020(10) 0.0160(10) 0.0169(10)
C17 0.0243(19) 0.026(2) 0.0227(19) -0.0012(15) 0.0132(14) 0.0013(15)
C18 0.0296(19) 0.0314(19) 0.0261(18) 0.0019(15) 0.0162(14) -0.0014(15)
C19 0.0276(18) 0.0308(19) 0.0236(18) 0.0000(15) 0.0139(14) -0.0013(15)
C20 0.023(3) 0.023(3) 0.023(3) 0.000(2) 0.013(2) 0.000(2)
C21 0.022(3) 0.022(3) 0.021(3) 0.000(2) 0.012(2) 0.000(2)
C22 0.0230(18) 0.0257(18) 0.0218(18) -0.0004(15) 0.0127(14) -0.0002(15)
C17' 0.030(2) 0.030(2) 0.028(2) -0.0009(15) 0.0168(15) 0.0030(15)
C18' 0.036(2) 0.036(2) 0.035(2) -0.0014(16) 0.0199(16) 0.0006(16)
C19' 0.031(3) 0.031(3) 0.030(3) -0.0004(19) 0.018(2) 0.0005(19)
C20' 0.031(3) 0.031(3) 0.030(3) -0.0005(19) 0.018(2) 0.0004(19)
C21' 0.043(2) 0.043(2) 0.038(2) 0.0024(16) 0.0222(16) -0.0006(16)
C22' 0.035(2) 0.036(2) 0.0328(19) 0.0001(15) 0.0198(15) 0.0016(16)
O1W 0.0526(18) 0.0500(17) 0.102(2) 0.0111(16) 0.0339(17) 0.0002(14)
O2W 0.067(4) 0.102(5) 0.087(5) 0.002(4) 0.035(4) -0.008(4)

loop_
_atom_type_symbol
_atom_type_description
_atom_type_scat_dispersion_real
_atom_type_scat_dispersion_imag
_atom_type_scat_source
C C 0.0033 0.0016 'International Tables Vol C Tables 4.2.6.8 and 6.1.1.4'
H H 0.0000 0.0000 'International Tables Vol C Tables 4.2.6.8 and 6.1.1.4'
N N 0.0061 0.0033 'International Tables Vol C Tables 4.2.6.8 and 6.1.1.4'
O O 0.0106 0.0060 'International Tables Vol C Tables 4.2.6.8 and 6.1.1.4'
Ni Ni 0.3393 1.1124 'International Tables Vol C Tables 4.2.6.8 and 6.1.1.4'
S S 0.1246 0.1234 'International Tables Vol C Tables 4.2.6.8 and 6.1.1.4'

loop_
_geom_angle_atom_site_label_1
_geom_angle_atom_site_label_2
_geom_angle_atom_site_label_3
_geom_angle
_geom_angle_site_symmetry_1
_geom_angle_site_symmetry_3
O1 Ni1 N4 99.27(9) . 2_654
O1 Ni1 N2 88.69(9) . .
N4 Ni1 N2 92.96(9) 2_654 .
O1 Ni1 N6 89.21(9) . 3_545
N4 Ni1 N6 92.60(9) 2_654 3_545
N2 Ni1 N6 174.30(9) . 3_545
O1 Ni1 O3 98.05(9) . .
N4 Ni1 O3 162.67(9) 2_654 .
N2 Ni1 O3 87.81(8) . .
N6 Ni1 O3 87.24(8) 3_545 .
O1 Ni1 O2 158.71(9) . .
N4 Ni1 O2 101.98(9) 2_654 .
N2 Ni1 O2 91.47(9) . .
N6 Ni1 O2 88.56(9) 3_545 .
O3 Ni1 O2 60.69(9) . .
O5 S1 O5 126.5(3) 2_556 .
O5 S1 O6 116.77(16) 2_556 .
O5 S1 O6 116.77(16) . .
O5 S1 O4 83.4(3) 2_556 .
O5 S1 O4 90.8(3) . .
O6 S1 O4 96.42(18) . .
O5 S1 O4 90.8(3) 2_556 2_556
O5 S1 O4 83.4(3) . 2_556
O6 S1 O4 96.42(18) . 2_556
O4 S1 O4 167.2(4) . 2_556
Ni1 O1 H1A 140.5 . .
Ni1 O1 H1B 96.1 . .
H1A O1 H1B 96.4 . .
C16 O2 Ni1 88.68(19) . .
C16 O3 Ni1 90.02(18) . .
C7 N1 C9 106.6(2) . .
C7 N1 C1 128.2(2) . .
C9 N1 C1 125.2(2) . .
C7 N2 C8 105.0(2) . .
C7 N2 Ni1 129.79(19) . .
C8 N2 Ni1 124.92(19) . .
C10 N3 C12 106.6(2) . .
C10 N3 C5 126.0(2) . .
C12 N3 C5 127.3(2) . .
C10 N4 C11 105.8(2) . .
C10 N4 Ni1 130.6(2) . 2_654
C11 N4 Ni1 123.17(18) . 2_654
C14 N5 C13 106.2(2) . .
C14 N5 C3 128.4(2) . .
C13 N5 C3 125.4(2) . .
C14 N6 C15 104.8(2) . .
C14 N6 Ni1 128.05(19) . 3_455
C15 N6 Ni1 126.16(18) . 3_455
C6 C1 C2 121.6(3) . .
C6 C1 N1 121.1(2) . .
C2 C1 N1 117.3(2) . .
C1 C2 C3 119.4(2) . .
C1 C2 H2 120.3 . .
C3 C2 H2 120.3 . .
C2 C3 C4 121.0(2) . .
C2 C3 N5 117.7(2) . .
C4 C3 N5 121.3(2) . .
C3 C4 C5 117.8(3) . .
C3 C4 H4A 121.1 . .
C5 C4 H4A 121.1 . .
C6 C5 C4 122.4(2) . .
C6 C5 N3 118.6(2) . .
C4 C5 N3 119.0(2) . .
C1 C6 C5 117.7(2) . .
C1 C6 H6 121.1 . .
C5 C6 H6 121.1 . .
N2 C7 N1 111.8(2) . .
N2 C7 H7 124.1 . .
N1 C7 H7 124.1 . .
C9 C8 N2 110.3(3) . .
C9 C8 H8 124.9 . .
N2 C8 H8 124.9 . .
C8 C9 N1 106.3(3) . .
C8 C9 H9 126.8 . .
N1 C9 H9 126.8 . .
N4 C10 N3 111.2(2) . .
N4 C10 H10 124.4 . .
N3 C10 H10 124.4 . .
C12 C11 N4 109.9(3) . .
C12 C11 H11 125.0 . .
N4 C11 H11 125.0 . .
C11 C12 N3 106.4(3) . .
C11 C12 H12 126.8 . .
N3 C12 H12 126.8 . .
C15 C13 N5 106.4(2) . .
C15 C13 H13 126.8 . .
N5 C13 H13 126.8 . .
N6 C14 N5 112.0(2) . .
N6 C14 H14 124.0 . .
N5 C14 H14 124.0 . .
C13 C15 N6 110.5(3) . .
C13 C15 H15 124.7 . .
N6 C15 H15 124.7 . .
O3 C16 O2 120.4(3) . .
O3 C16 C17 129.6(4) . .
O2 C16 C17 109.7(4) . .
O3 C16 C17' 108.1(4) . .
O2 C16 C17' 131.4(4) . .
C22 C17 C18 120.4(6) . .
C22 C17 C16 114.2(6) . .
C18 C17 C16 125.3(6) . .
C19 C18 C17 120.1(6) . .
C19 C18 H18A 120.8 . .
C17 C18 H18A 119.1 . .
C20 C19 C18 122.5(19) . .
C20 C19 C21 5(2) . 5_756
C18 C19 C21 120.2(18) . 5_756
C20 C19 H19A 118.3 . .
C18 C19 H19A 119.2 . .
C21 C19 H19A 120.6 5_756 .
C21 C20 C22 83(10) 5_756 5_756
C19 C20 C22 126(3) . 5_756
C19 C20 C21 118(2) . .
C22 C20 C21 115.8(16) 5_756 .
C19 C20 C20 120(5) . 5_756
C22 C20 C20 113(4) 5_756 5_756
C21 C20 C20 5(2) . 5_756
C20 C21 C22 90(10) 5_756 .
C21 C21 C22 123(4) 5_756 .
C21 C21 C20 6(3) 5_756 .
C22 C21 C20 120.9(19) . .
C20 C21 C19 47(10) 5_756 5_756
C21 C21 C19 116(4) 5_756 5_756
C22 C21 C19 119(3) . 5_756
C20 C21 C19 119.9(16) . 5_756
C17 C22 C21 118.4(16) . .
C17 C22 C20 123.6(16) . 5_756
C21 C22 C20 7(2) . 5_756
C17 C22 H22 120.7 . .
C21 C22 H22 113.6 . .
C20 C22 H22 111.0 5_756 .
C18' C17' C22' 121.5(7) . .
C18' C17' C16 114.9(7) . .
C22' C17' C16 123.5(6) . .
C17' C18' C19' 125.8(11) . .
C17' C18' H18' 121.0 . .
C19' C18' H18' 113.2 . .
C20' C18' H18' 126.8 5_756 .
C20' C19' C21' 135(9) 5_756 5_756
C20' C19' C20' 20(8) 5_756 .
C21' C19' C20' 116.0(17) 5_756 .
C20' C19' C18' 92(9) 5_756 .
C21' C19' C18' 132.9(18) 5_756 .
C20' C19' C18' 111.1(13) . .
C19' C20' C19' 160(8) 5_756 .
C20' C20' C19' 6(2) 5_756 .
C19' C20' C21' 36(7) 5_756 .
C20' C20' C21' 119(3) 5_756 .
C19' C20' C21' 125.4(12) . .
C18' C20' C21' 109.9(16) 5_756 .
C19' C21' C22' 125.0(13) 5_756 .
C19' C21' C20' 9.6(18) 5_756 .
C22' C21' C20' 115.6(12) . .
C19' C21' H21' 113.9 5_756 .
C22' C21' H21' 121.0 . .
C20' C21' H21' 123.3 . .
C21' C22' C17' 120.5(7) . .
C21' C22' H22' 119.0 . .
C17' C22' H22' 120.5 . .
H1WA O1W H1WB 110.2 . .
H2WA O2W H2WB 138.1 . .

loop_
_geom_bond_atom_site_label_1
_geom_bond_atom_site_label_2
_geom_bond_distance
_geom_bond_site_symmetry_2
Ni1 O1 2.052(2) .
Ni1 N4 2.062(2) 2_654
Ni1 N2 2.091(2) .
Ni1 N6 2.100(2) 3_545
Ni1 O3 2.144(2) .
Ni1 O2 2.173(2) .
S1 O5 1.358(3) 2_556
S1 O5 1.358(3) .
S1 O6 1.461(3) .
S1 O4 1.663(4) .
S1 O4 1.663(4) 2_556
O1 H1A 0.8499 .
O1 H1B 0.8499 .
O2 C16 1.258(4) .
O3 C16 1.256(4) .
N1 C7 1.353(4) .
N1 C9 1.370(4) .
N1 C1 1.432(3) .
N2 C7 1.311(4) .
N2 C8 1.377(4) .
N3 C10 1.356(4) .
N3 C12 1.374(4) .
N3 C5 1.436(3) .
N4 C10 1.313(4) .
N4 C11 1.372(4) .
N5 C14 1.352(4) .
N5 C13 1.376(4) .
N5 C3 1.429(3) .
N6 C14 1.312(4) .
N6 C15 1.378(4) .
C1 C6 1.382(4) .
C1 C2 1.381(4) .
C2 C3 1.382(4) .
C2 H2 0.9300 .
C3 C4 1.385(4) .
C4 C5 1.396(4) .
C4 H4A 0.9300 .
C5 C6 1.381(4) .
C6 H6 0.9300 .
C7 H7 0.9300 .
C8 C9 1.343(4) .
C8 H8 0.9300 .
C9 H9 0.9300 .
C10 H10 0.9300 .
C11 C12 1.346(4) .
C11 H11 0.9300 .
C12 H12 0.9300 .
C13 C15 1.337(4) .
C13 H13 0.9300 .
C14 H14 0.9300 .
C15 H15 0.9300 .
C16 C17 1.523(7) .
C16 C17' 1.528(8) .
C17 C22 1.385(9) .
C17 C18 1.422(10) .
C18 C19 1.355(8) .
C18 H18A 0.9599 .
C19 C20 1.37(4) .
C19 C21 1.49(3) 5_756
C19 H19A 0.9600 .
C20 C21 0.17(5) 5_756
C20 C22 1.42(5) 5_756
C20 C21 1.444(19) .
C20 C20 1.55(7) 5_756
C21 C21 1.35(8) 5_756
C21 C22 1.41(4) .
C22 H22 0.9892 .
C17' C18' 1.345(10) .
C17' C22' 1.429(11) .
C18' C19' 1.44(3) .
C18' C20' 1.50(3) 5_756
C18' H18' 0.9301 .
C19' C20' 0.35(4) 5_756
C19' C21' 1.25(3) 5_756
C19' C20' 1.42(3) .
C19' C19' 1.76(4) 5_756
C20' C20' 1.09(5) 5_756
C20' C21' 1.52(2) .
C21' C22' 1.364(9) .
C21' H21' 0.9300 .
C22' H22' 0.9302 .
O1W H1WA 0.8501 .
O1W H1WB 0.8499 .
O2W H2WA 0.9510 .
O2W H2WB 0.9527 .
